data_7234786
loop_
_publ_author_name
'J. M. Bermudez-Garcia'
'M. Sanchez-Andujar'
'S. Yanez-Vilar'
'S. Castro-Garcia'
'R. Artiaga'
'J. Lopez-Beceiro'
'L. Botana'
'A. Alegria'
'M. A. Senaris-Rodriguez'

_publ_section_title
;
 Multiple phase and dielectric transitions on a novel multi-sensitive
 [TPrA][M(dca)3] (M: Fe2+, Co2+ and Ni2+) hybrid inorganic-organic
 perovskite family
;
_journal_name_full 'Journal of Materials Chemistry C'
_journal_page_first 4889
_journal_page_last 4898
_journal_paper_doi 10.1039/C6TC00723F
_journal_volume 4
_journal_year 2016
_chemical_formula_sum 'C18 H28 N10 Ni'
_chemical_formula_weight 443.174
_space_group_IT_number 114
_space_group_name_Hall 'P -4 2n'
_space_group_name_H-M_alt 'P -4 21 c'
_symmetry_cell_setting tetragonal
_symmetry_space_group_name_H-M 'P -4 21 c'
_atom_sites_solution_hydrogens geom
_atom_sites_solution_primary direct
_atom_sites_solution_secondary difmap
_cell_angle_alpha 90.00
_cell_angle_beta 90.00
_cell_angle_gamma 90.00
_cell_formula_units_Z 8
_cell_length_a 16.0830(4)
_cell_length_b 16.0830(4)
_cell_length_c 17.0185(4)
_cell_measurement_reflns_used 9832
_cell_measurement_temperature 180(2)
_cell_measurement_theta_max 26.82
_cell_measurement_theta_min 2.53
_cell_volume 4402.05(19)
_computing_cell_refinement 'Bruker SAINT'
_computing_data_collection 'Bruker APEX2'
_computing_data_reduction 'Bruker SAINT'
_computing_molecular_graphics 'Bruker SHELXTL'
_computing_publication_material 'Bruker SHELXTL'
_computing_structure_refinement 'SHELXL-2013 (Sheldrick 2013)'
_computing_structure_solution 'SHELXS-97 (Sheldrick 2008)'
_diffrn_ambient_temperature 180(2)
_diffrn_measured_fraction_theta_full 0.998
_diffrn_measured_fraction_theta_max 0.998
_diffrn_measurement_device_type 'Bruker APEX-II CCD'
_diffrn_measurement_method '\f and \w scans'
_diffrn_radiation_monochromator graphite
_diffrn_radiation_source 'fine-focus sealed tube'
_diffrn_radiation_type MoK\a
_diffrn_radiation_wavelength 0.71073
_diffrn_reflns_av_R_equivalents 0.0412
_diffrn_reflns_av_sigmaI/netI 0.0215
_diffrn_reflns_limit_h_max 20
_diffrn_reflns_limit_h_min -20
_diffrn_reflns_limit_k_max 20
_diffrn_reflns_limit_k_min -20
_diffrn_reflns_limit_l_max 21
_diffrn_reflns_limit_l_min -12
_diffrn_reflns_number 75393
_diffrn_reflns_theta_full 27.13
_diffrn_reflns_theta_max 27.13
_diffrn_reflns_theta_min 1.74
_exptl_absorpt_coefficient_mu 0.907
_exptl_absorpt_correction_T_max 0.656
_exptl_absorpt_correction_T_min 0.581
_exptl_absorpt_correction_type multi-scan
_exptl_absorpt_process_details
;
SADABS Version 2008/1 (Sheldrick, Bruker AXS Inc.)
;
_exptl_crystal_colour blue
_exptl_crystal_density_diffrn 1.338
_exptl_crystal_density_method 'not measured'
_exptl_crystal_description prism
_exptl_crystal_F_000 1760
_exptl_crystal_size_max 0.61
_exptl_crystal_size_mid 0.51
_exptl_crystal_size_min 0.46
_refine_diff_density_max 1.333
_refine_diff_density_min -0.814
_refine_diff_density_rms 0.125
_refine_ls_abs_structure_details 'Flack H D (1983), Acta Cryst. A39, 876-881'
_refine_ls_abs_structure_Flack 0.45(4)
_refine_ls_extinction_coef 0.00050(14)
_refine_ls_extinction_expression Fc^*^=kFc[1+0.001xFc^2^\l^3^/sin(2\q)]^-1/4^
_refine_ls_extinction_method SHELXL
_refine_ls_goodness_of_fit_ref 1.262
_refine_ls_hydrogen_treatment mixed
_refine_ls_matrix_type full
_refine_ls_number_parameters 284
_refine_ls_number_reflns 4868
_refine_ls_number_restraints 0
_refine_ls_restrained_S_all 1.262
_refine_ls_R_factor_all 0.0740
_refine_ls_R_factor_gt 0.0720
_refine_ls_shift/su_max 0.012
_refine_ls_shift/su_mean 0.001
_refine_ls_structure_factor_coef Fsqd
_refine_ls_weighting_details 'calc w=1/[\s^2^(Fo^2^)+(0.0246P)^2^+28.8131P] where P=(Fo^2^+2Fc^2^)/3'
_refine_ls_weighting_scheme calc
_refine_ls_wR_factor_gt 0.1724
_refine_ls_wR_factor_ref 0.1757
_reflns_number_gt 4743
_reflns_number_total 4868
_reflns_threshold_expression >2\s(I)
_cod_data_source_file c6tc00723f5.cif
_cod_data_source_block '[TPA][Ni(dca)3]180K'
_cod_depositor_comments
;
The following automatic conversions were performed:

data item '_symmetry_cell_setting' value 'Tetragonal' was changed to
'tetragonal' in accordance with the built-in table derived from the
CIF Core dictionary named 'cif_core.dic' version 2.4.5 last updated
on 2014-11-21.

Automatic conversion script
Id: cif_fix_values 6909 2019-04-08 15:41:33Z antanas 
;
_cod_original_sg_symbol_H-M P-42(1)c
_cod_database_code 7234786

loop_
_symmetry_equiv_pos_as_xyz
'x, y, z'
'-x, -y, z'
'y, -x, -z'
'-y, x, -z'
'-x+1/2, y+1/2, -z+1/2'
'x+1/2, -y+1/2, -z+1/2'
'-y+1/2, -x+1/2, z+1/2'
'y+1/2, x+1/2, z+1/2'

loop_
_atom_site_label
_atom_site_type_symbol
_atom_site_fract_x
_atom_site_fract_y
_atom_site_fract_z
_atom_site_U_iso_or_equiv
_atom_site_adp_type
_atom_site_occupancy
_atom_site_symmetry_multiplicity
_atom_site_calc_flag
_atom_site_refinement_flags
_atom_site_disorder_assembly
_atom_site_disorder_group
C3 C 0.5479(3) 0.3333(3) 0.2195(4) 0.0185(11) Uani 1 1 d . . .
N8 N 0.4777(3) 0.3710(3) 0.2259(5) 0.0390(15) Uani 1 1 d . . .
C4 C 0.4086(4) 0.3310(4) 0.2446(4) 0.0202(12) Uani 1 1 d . . .
C5 C 0.8231(4) 0.4301(4) 0.2193(7) 0.043(2) Uani 1 1 d . . .
C6 C 0.6574(4) 0.0690(4) 0.2552(5) 0.0321(18) Uani 1 1 d . . .
N7 N 0.8699(4) 0.4967(4) 0.2228(9) 0.099(4) Uani 1 1 d . . .
C1 C 0.7197(7) 0.2852(5) 0.4083(4) 0.056(3) Uani 1 1 d . . .
C2 C 0.7718(5) 0.2260(7) 0.0442(5) 0.051(2) Uani 1 1 d . . .
N10 N 0.5000 0.5000 0.5000 0.020(2) Uiso 1 4 d S . .
C9 C 0.6755(6) 0.4911(5) 0.3445(5) 0.044(2) Uani 1 1 d . . .
H9A H 0.6950 0.5285 0.3046 0.066 Uiso 1 1 calc R . .
H9B H 0.6577 0.4401 0.3205 0.066 Uiso 1 1 calc R . .
H9C H 0.7196 0.4799 0.3809 0.066 Uiso 1 1 calc R . .
C7 C 0.5730(5) 0.4714(5) 0.4498(4) 0.0295(15) Uani 1 1 d . . .
H7A H 0.6194 0.4594 0.4844 0.035 Uiso 1 1 calc R . .
H7B H 0.5576 0.4198 0.4242 0.035 Uiso 1 1 calc R . .
N11 N 0.5000 0.5000 0.0000 0.052(4) Uiso 1 4 d S . .
C10 C 0.5710(7) 0.5249(8) 0.0530(6) 0.064(3) Uani 1 1 d . . .
H11A H 0.5874 0.4767 0.0836 0.077 Uiso 1 1 calc R . .
H11B H 0.5509 0.5666 0.0896 0.077 Uiso 1 1 calc R . .
C11 C 0.6476(9) 0.5590(9) 0.0121(7) 0.084(4) Uani 1 1 d . . .
H12A H 0.6349 0.6117 -0.0128 0.101 Uiso 1 1 calc R . .
H12B H 0.6664 0.5204 -0.0279 0.101 Uiso 1 1 calc R . .
C12 C 0.7167(8) 0.5710(9) 0.0760(8) 0.087(4) Uani 1 1 d . . .
H13A H 0.7665 0.5916 0.0516 0.130 Uiso 1 1 calc R . .
H13B H 0.7281 0.5187 0.1009 0.130 Uiso 1 1 calc R . .
H13C H 0.6979 0.6102 0.1147 0.130 Uiso 1 1 calc R . .
N12 N 0.0000 0.5000 0.9977(5) 0.032(2) Uiso 1 2 d S . .
C18 C -0.0036(7) 0.7100(7) 1.1092(6) 0.061(3) Uani 1 1 d . . .
C13 C 0.0736(7) 0.5130(12) 0.9466(8) 0.102(6) Uani 1 1 d . . .
C16 C -0.0126(10) 0.5717(6) 1.0500(10) 0.111(7) Uani 1 1 d . . .
C14 C 0.0789(14) 0.5573(11) 0.8862(13) 0.062(7) Uani 0.50 1 d P . .
C17 C 0.0317(12) 0.6167(12) 1.0781(12) 0.048(5) Uani 0.50 1 d P . .
C15 C 0.2130(11) 0.5773(14) 0.9094(16) 0.068(7) Uani 0.50 1 d P . .
C15B C 0.1658(14) 0.5519(15) 0.8537(14) 0.063(6) Uani 0.50 1 d P . .
C14B C 0.1529(11) 0.5607(15) 0.9742(11) 0.054(6) Uani 0.50 1 d P . .
C17B C -0.0215(11) 0.6587(10) 1.0429(9) 0.038(4) Uani 0.50 1 d P . .
C8CC C 0.6020(6) 0.5309(5) 0.3883(5) 0.046(2) Uani 1 1 d . . .
H8C1 H 0.6193 0.5827 0.4125 0.055 Uiso 1 1 calc R . .
H8C2 H 0.5572 0.5427 0.3518 0.055 Uiso 1 1 calc R . .
N9A N 0.7365(10) 0.3242(8) 0.4785(8) 0.037(3) Uiso 0.50 1 d P . .
N9B N 0.6955(9) 0.3085(9) 0.4796(8) 0.034(3) Uiso 0.50 1 d P . .
Ni1 Ni 0.72934(4) 0.25224(4) 0.22382(4) 0.01369(18) Uani 1 1 d . . .
N1 N 0.7201(4) 0.2715(4) 0.3455(3) 0.0325(14) Uani 1 1 d . . .
N2 N 0.7428(4) 0.2355(4) 0.1050(3) 0.0302(12) Uani 1 1 d . . .
N3 N 0.6139(3) 0.3081(3) 0.2103(3) 0.0257(12) Uani 1 1 d . . .
N5 N 0.7888(3) 0.3687(3) 0.2149(4) 0.0302(13) Uani 1 1 d . . .
N4 N 0.3455(3) 0.3044(3) 0.2601(3) 0.0214(11) Uani 1 1 d . . .
N6 N 0.6733(3) 0.1358(3) 0.2378(3) 0.0247(12) Uani 1 1 d . . .

loop_
_atom_site_aniso_label
_atom_site_aniso_U_11
_atom_site_aniso_U_22
_atom_site_aniso_U_33
_atom_site_aniso_U_23
_atom_site_aniso_U_13
_atom_site_aniso_U_12
C3 0.021(3) 0.017(3) 0.018(3) 0.001(3) -0.003(3) -0.001(2)
N8 0.021(3) 0.024(3) 0.073(5) 0.009(4) 0.012(3) 0.000(2)
C4 0.021(3) 0.017(3) 0.023(3) -0.003(2) 0.001(2) 0.005(2)
C5 0.026(3) 0.016(3) 0.087(6) -0.004(4) 0.031(5) 0.003(2)
C6 0.014(3) 0.021(3) 0.061(5) 0.000(3) 0.005(3) 0.003(2)
N7 0.028(4) 0.016(3) 0.251(13) -0.030(6) 0.053(7) -0.006(3)
C1 0.115(9) 0.037(4) 0.015(3) 0.002(3) -0.005(4) 0.029(5)
C2 0.037(4) 0.080(7) 0.036(4) -0.004(4) -0.005(3) 0.032(5)
C9 0.057(5) 0.039(4) 0.037(4) 0.003(4) 0.031(4) 0.004(4)
C7 0.032(4) 0.032(4) 0.025(3) 0.003(3) 0.008(3) 0.000(3)
C10 0.081(8) 0.086(8) 0.026(4) 0.013(5) -0.009(5) -0.010(6)
C11 0.093(10) 0.101(11) 0.058(7) 0.019(7) 0.016(7) -0.004(8)
C12 0.077(9) 0.107(10) 0.076(8) -0.018(8) 0.006(7) -0.021(8)
C18 0.071(7) 0.058(6) 0.053(6) -0.022(5) 0.001(5) -0.023(5)
C13 0.031(6) 0.213(19) 0.063(7) -0.043(10) 0.017(5) -0.032(8)
C16 0.144(13) 0.029(5) 0.160(14) -0.013(7) 0.134(12) -0.013(7)
C14 0.085(15) 0.033(9) 0.069(13) 0.013(9) 0.061(12) 0.017(9)
C17 0.056(11) 0.035(10) 0.053(11) 0.009(8) 0.002(9) -0.025(9)
C15 0.025(9) 0.075(14) 0.103(18) 0.044(13) 0.029(11) 0.001(9)
C15B 0.052(12) 0.070(14) 0.067(14) 0.015(12) 0.030(11) 0.019(11)
C14B 0.029(9) 0.094(16) 0.039(9) 0.024(10) -0.006(7) -0.014(10)
C17B 0.055(10) 0.031(8) 0.027(8) -0.013(6) -0.001(7) 0.008(7)
C8CC 0.067(6) 0.036(4) 0.036(4) 0.010(3) 0.029(4) 0.012(4)
Ni1 0.0140(3) 0.0131(3) 0.0139(3) -0.0007(3) 0.0017(3) 0.0002(2)
N1 0.052(4) 0.031(3) 0.014(2) -0.009(2) 0.012(2) 0.008(3)
N2 0.037(3) 0.040(3) 0.014(2) 0.005(2) 0.001(2) 0.008(3)
N3 0.023(3) 0.025(3) 0.029(3) 0.001(2) 0.006(2) -0.001(2)
N5 0.026(3) 0.019(3) 0.045(4) -0.004(3) 0.019(3) 0.000(2)
N4 0.019(2) 0.015(2) 0.030(3) -0.001(2) 0.001(2) 0.0035(19)
N6 0.022(3) 0.020(3) 0.032(3) 0.004(2) 0.001(2) -0.002(2)

loop_
_atom_type_symbol
_atom_type_description
_atom_type_scat_dispersion_real
_atom_type_scat_dispersion_imag
_atom_type_scat_source
C C 0.0033 0.0016 'International Tables Vol C Tables 4.2.6.8 and 6.1.1.4'
H H 0.0000 0.0000 'International Tables Vol C Tables 4.2.6.8 and 6.1.1.4'
N N 0.0061 0.0033 'International Tables Vol C Tables 4.2.6.8 and 6.1.1.4'
Ni Ni 0.3393 1.1124 'International Tables Vol C Tables 4.2.6.8 and 6.1.1.4'

loop_
_geom_angle_atom_site_label_1
_geom_angle_atom_site_label_2
_geom_angle_atom_site_label_3
_geom_angle
_geom_angle_site_symmetry_1
_geom_angle_site_symmetry_3
N3 C3 N8 172.1(7) . .
C3 N8 C4 121.9(6) . .
N4 C4 N8 173.0(7) . .
N5 C5 N7 174.0(7) . .
N6 C6 N7 172.8(7) . 5_645
C6 N7 C5 123.5(7) 5_655 .
N1 C1 N9B 162.5(13) . .
N1 C1 N9A 160.3(13) . .
N2 C2 N9B 165.7(12) . 8_544
N2 C2 N9A 160.8(12) . 8_544
C7 N10 C7 108.3(3) 2_665 4_656
C7 N10 C7 111.8(6) 2_665 .
C7 N10 C7 108.3(3) 4_656 .
C7 N10 C7 108.3(3) 2_665 3_566
C7 N10 C7 111.8(6) 4_656 3_566
C7 N10 C7 108.3(3) . 3_566
C8CC C7 N10 116.2(6) . .
C10 N11 C10 110.9(4) 4_655 .
C10 N11 C10 110.9(4) 4_655 2_665
C10 N11 C10 106.6(8) . 2_665
C10 N11 C10 106.6(8) 4_655 3_565
C10 N11 C10 110.9(4) . 3_565
C10 N11 C10 110.9(4) 2_665 3_565
N11 C10 C11 115.8(8) . .
C10 C11 C12 107.6(10) . .
C16 N12 C16 105.5(14) . 2_565
C16 N12 C13 110.8(11) . 2_565
C16 N12 C13 110.7(8) 2_565 2_565
C16 N12 C13 110.7(8) . .
C16 N12 C13 110.8(11) 2_565 .
C13 N12 C13 108.2(11) 2_565 .
C14 C13 N12 128.0(16) . .
C14 C13 C14B 84.9(16) . .
N12 C13 C14B 123.0(12) . .
C17 C16 C17B 57.5(13) . .
C17 C16 N12 132.5(16) . .
C17B C16 N12 137.6(14) . .
C13 C14 C15B 109.4(19) . .
C13 C14 C14B 54.3(13) . .
C15B C14 C14B 73.2(16) . .
C16 C17 C17B 73.0(16) . .
C16 C17 C18 119.5(18) . .
C17B C17 C18 55.8(11) . .
C15B C15 C14B 96.1(16) . .
C15 C15B C14 105(2) . .
C15 C14B C13 113.3(18) . .
C15 C14B C14 80.2(14) . .
C17 C17B C18 78.1(14) . .
C16 C17B C18 118.9(15) . .
C7 C8CC C9 108.3(6) . .
N9B N9A C1 71.2(17) . .
N9B N9A C2 69.7(17) . 8_545
C1 N9A C2 113.2(11) . 8_545
N9A N9B C1 78.6(18) . .
N9A N9B C2 80.7(18) . 8_545
C1 N9B C2 121.2(12) . 8_545
N2 Ni1 N3 92.4(2) . .
N2 Ni1 N6 92.3(2) . .
N3 Ni1 N6 90.8(2) . .
N2 Ni1 N4 88.8(2) . 6
N3 Ni1 N4 178.8(2) . 6
N6 Ni1 N4 88.9(2) . 6
N2 Ni1 N1 177.8(3) . .
N3 Ni1 N1 89.0(2) . .
N6 Ni1 N1 89.4(2) . .
N4 Ni1 N1 89.9(2) 6 .
N2 Ni1 N5 89.9(3) . .
N3 Ni1 N5 90.8(2) . .
N6 Ni1 N5 177.2(3) . .
N4 Ni1 N5 89.5(2) 6 .
N1 Ni1 N5 88.4(3) . .
C1 N1 Ni1 175.1(9) . .
C2 N2 Ni1 161.9(6) . .
C3 N3 Ni1 165.0(5) . .
C5 N5 Ni1 171.8(8) . .
C4 N4 Ni1 173.4(5) . 6_455
C6 N6 Ni1 165.2(6) . .

loop_
_geom_bond_atom_site_label_1
_geom_bond_atom_site_label_2
_geom_bond_distance
_geom_bond_site_symmetry_2
C3 N3 1.147(8) .
C3 N8 1.285(8) .
N8 C4 1.323(8) .
C4 N4 1.133(8) .
C5 N5 1.133(9) .
C5 N7 1.310(9) .
C6 N6 1.145(9) .
C6 N7 1.297(9) 5_645
N7 C6 1.297(9) 5_655
C1 N1 1.091(9) .
C1 N9B 1.329(15) .
C1 N9A 1.376(15) .
C2 N2 1.145(9) .
C2 N9B 1.341(15) 8_544
C2 N9A 1.411(15) 8_544
N10 C7 1.524(7) 2_665
N10 C7 1.524(7) 4_656
N10 C7 1.524(7) .
N10 C7 1.524(7) 3_566
C9 C8CC 1.537(11) .
C7 C8CC 1.492(10) .
N11 C10 1.510(10) 4_655
N11 C10 1.510(10) .
N11 C10 1.510(10) 2_665
N11 C10 1.510(10) 3_565
C10 C11 1.518(16) .
C11 C12 1.567(18) .
N12 C16 1.471(13) .
N12 C16 1.471(13) 2_565
N12 C13 1.483(12) 2_565
N12 C13 1.483(12) .
C18 C17B 1.428(17) .
C18 C17 1.69(2) .
C13 C14 1.25(2) .
C13 C14B 1.56(2) .
C16 C17 1.12(2) .
C16 C17B 1.411(19) .
C14 C15B 1.51(3) .
C17 C17B 1.24(3) .
C15 C15B 1.28(3) .
C15 C14B 1.49(2) .
N9A N9B 0.705(15) .
N9A C2 1.411(15) 8_545
N9B C2 1.341(15) 8_545
Ni1 N2 2.052(4) .
Ni1 N3 2.075(5) .
Ni1 N6 2.092(5) .
Ni1 N4 2.096(5) 6
Ni1 N1 2.099(5) .
Ni1 N5 2.108(5) .
N4 Ni1 2.096(5) 6_455
